data_7060263
loop_
_publ_author_name
'Trannoy, Virgile'
'L\'eaustic, Anne'
'Gadan, Sophie'
'Guillot, R\'egis'
'Allain, Cl\'emence'
'Clavier, Gilles'
'Mazerat, Sandra'
'Geffroy, Bernard'
'Yu, Pei'

_publ_section_title
;
 A highly efficient solution and solid state ESIPT fluorophore and its
 OLED application
;
_journal_issue 6
_journal_name_full 'New Journal of Chemistry'
_journal_page_first 3014
_journal_page_last 3021
_journal_paper_doi 10.1039/D0NJ05600F
_journal_volume 45
_journal_year 2021
_chemical_formula_moiety 'C16 H16 N2 O6'
_chemical_formula_sum 'C16 H16 N2 O6'
_chemical_formula_weight 332.31
_space_group_crystal_system monoclinic
_space_group_IT_number 15
_space_group_name_Hall '-C 2yc'
_space_group_name_H-M_alt 'C 1 2/c 1'
_symmetry_cell_setting monoclinic
_symmetry_Int_Tables_number 15
_symmetry_space_group_name_H-M 'C 1 2/c 1'
_atom_sites_solution_hydrogens geom
_audit_creation_method SHELXL-2013
_audit_update_record
;
2020-05-19 deposited with the CCDC.	2021-01-06 downloaded from the CCDC.
;
_cell_angle_alpha 90
_cell_angle_beta 102.453(2)
_cell_angle_gamma 90
_cell_formula_units_Z 4
_cell_length_a 16.3814(6)
_cell_length_b 11.6206(5)
_cell_length_c 8.1169(3)
_cell_measurement_reflns_used 5435
_cell_measurement_temperature 100(1)
_cell_measurement_theta_max 30.57
_cell_measurement_theta_min 2.17
_cell_volume 1508.79(10)
_computing_cell_refinement 'Bruker SAINT'
_computing_data_collection 'Bruker APEX2'
_computing_data_reduction 'Bruker SAINT'
_computing_structure_refinement 'SHELXL-2013 (Sheldrick, 2013)'
_computing_structure_solution 'SHELXS-97 (Sheldrick, 2008)'
_diffrn_ambient_temperature 100(1)
_diffrn_measured_fraction_theta_full 1.000
_diffrn_measured_fraction_theta_max 0.988
_diffrn_measurement_device_type 'Bruker APEX-II CCD'
_diffrn_measurement_method '\f and \w scans'
_diffrn_radiation_monochromator graphite
_diffrn_radiation_probe x-ray
_diffrn_radiation_type MoK\a
_diffrn_radiation_wavelength 0.71073
_diffrn_reflns_av_R_equivalents 0.0341
_diffrn_reflns_av_unetI/netI 0.0235
_diffrn_reflns_Laue_measured_fraction_full 1.000
_diffrn_reflns_Laue_measured_fraction_max 0.988
_diffrn_reflns_limit_h_max 23
_diffrn_reflns_limit_h_min -23
_diffrn_reflns_limit_k_max 16
_diffrn_reflns_limit_k_min -16
_diffrn_reflns_limit_l_max 11
_diffrn_reflns_limit_l_min -11
_diffrn_reflns_number 15738
_diffrn_reflns_point_group_measured_fraction_full 1.000
_diffrn_reflns_point_group_measured_fraction_max 0.988
_diffrn_reflns_theta_full 25.000
_diffrn_reflns_theta_max 30.642
_diffrn_reflns_theta_min 2.166
_diffrn_source 'sealed tube'
_exptl_absorpt_coefficient_mu 0.114
_exptl_absorpt_correction_T_max 0.9461
_exptl_absorpt_correction_T_min 0.8779
_exptl_absorpt_correction_type multi-scan
_exptl_absorpt_process_details SADABS
_exptl_crystal_colour yellow
_exptl_crystal_density_diffrn 1.463
_exptl_crystal_description needle
_exptl_crystal_F_000 696
_exptl_crystal_size_max 0.210
_exptl_crystal_size_mid 0.090
_exptl_crystal_size_min 0.080
_refine_diff_density_max 0.511
_refine_diff_density_min -0.251
_refine_diff_density_rms 0.052
_refine_ls_extinction_method none
_refine_ls_goodness_of_fit_ref 1.060
_refine_ls_hydrogen_treatment constr
_refine_ls_matrix_type full
_refine_ls_number_parameters 111
_refine_ls_number_reflns 2310
_refine_ls_number_restraints 0
_refine_ls_restrained_S_all 1.060
_refine_ls_R_factor_all 0.0597
_refine_ls_R_factor_gt 0.0415
_refine_ls_shift/su_max 0.000
_refine_ls_shift/su_mean 0.000
_refine_ls_structure_factor_coef Fsqd
_refine_ls_weighting_details 'w=1/[\s^2^(Fo^2^)+(0.0621P)^2^+0.9885P] where P=(Fo^2^+2Fc^2^)/3'
_refine_ls_weighting_scheme calc
_refine_ls_wR_factor_gt 0.1122
_refine_ls_wR_factor_ref 0.1249
_reflns_Friedel_coverage 0.000
_reflns_number_gt 1743
_reflns_number_total 2310
_reflns_threshold_expression 'I > 2\s(I)'
_cod_data_source_file d0nj05600f2.cif
_cod_data_source_block BP(OH)2DCEt2
_cod_depositor_comments 'Adding full bibliography for 7060263.cif.'
_cod_original_sg_symbol_H-M 'C 2/c'
_cod_database_code 7060263
_shelx_space_group_comment
;
The symmetry employed for this shelxl refinement is uniquely defined
by the following loop, which should always be used as a source of
symmetry information in preference to the above space-group names.
They are only intended as comments.
;
_shelx_estimated_absorpt_t_min 0.977
_shelx_estimated_absorpt_t_max 0.991
_shelxl_version_number 2013-4

loop_
_space_group_symop_operation_xyz
'x, y, z'
'-x, y, -z+1/2'
'x+1/2, y+1/2, z'
'-x+1/2, y+1/2, -z+1/2'
'-x, -y, -z'
'x, -y, z-1/2'
'-x+1/2, -y+1/2, -z'
'x+1/2, -y+1/2, z-1/2'

loop_
_atom_site_label
_atom_site_type_symbol
_atom_site_fract_x
_atom_site_fract_y
_atom_site_fract_z
_atom_site_U_iso_or_equiv
_atom_site_adp_type
_atom_site_occupancy
_atom_site_site_symmetry_order
_atom_site_calc_flag
_atom_site_refinement_flags_posn
_atom_site_refinement_flags_adp
_atom_site_refinement_flags_occupancy
_atom_site_disorder_assembly
_atom_site_disorder_group
C1 C 0.89294(8) 0.53292(12) 0.60817(18) 0.0291(3) Uani 1 1 d . . . . .
H1A H 0.9113 0.4845 0.7049 0.044 Uiso 1 1 calc R U . . .
H1B H 0.9404 0.5576 0.5656 0.044 Uiso 1 1 calc R U . . .
H1C H 0.8554 0.4906 0.5222 0.044 Uiso 1 1 calc R U . . .
C2 C 0.84871(8) 0.63608(11) 0.65775(16) 0.0250(3) Uani 1 1 d . . . . .
H2A H 0.8864 0.6806 0.7428 0.030 Uiso 1 1 calc R U . . .
H2B H 0.8287 0.6849 0.5605 0.030 Uiso 1 1 calc R U . . .
C3 C 0.72987(7) 0.67307(11) 0.77188(14) 0.0216(2) Uani 1 1 d . . . . .
C4 C 0.66148(7) 0.62095(10) 0.84181(14) 0.0202(2) Uani 1 1 d . . . . .
C5 C 0.60703(8) 0.69375(10) 0.89977(15) 0.0224(2) Uani 1 1 d . . . . .
H5 H 0.6138 0.7730 0.8949 0.027 Uiso 1 1 calc R U . . .
C6 C 0.54241(7) 0.64856(10) 0.96506(14) 0.0200(2) Uani 1 1 d . . . . .
C7 C 0.53367(7) 0.52794(9) 0.96798(13) 0.0173(2) Uani 1 1 d . . . . .
C8 C 0.65020(7) 0.50234(10) 0.84994(14) 0.0197(2) Uani 1 1 d . . . . .
H8 H 0.6870 0.4531 0.8121 0.024 Uiso 1 1 calc R U . . .
N1 N 0.58767(6) 0.45804(9) 0.91090(12) 0.0194(2) Uani 1 1 d . . . . .
O1 O 0.77887(5) 0.59358(8) 0.72450(11) 0.0236(2) Uani 1 1 d . . . . .
O2 O 0.73953(6) 0.77566(8) 0.76036(13) 0.0311(2) Uani 1 1 d . . . . .
O3 O 0.49123(6) 0.72160(8) 1.02416(12) 0.0275(2) Uani 1 1 d . . . . .
H3 H 0.4539 0.6850 1.0530 0.041 Uiso 1 1 calc R U . . .

loop_
_atom_site_aniso_label
_atom_site_aniso_U_11
_atom_site_aniso_U_22
_atom_site_aniso_U_33
_atom_site_aniso_U_23
_atom_site_aniso_U_13
_atom_site_aniso_U_12
C1 0.0253(6) 0.0336(7) 0.0304(6) -0.0060(5) 0.0103(5) -0.0040(5)
C2 0.0224(6) 0.0295(6) 0.0251(6) 0.0004(5) 0.0096(5) -0.0045(5)
C3 0.0202(5) 0.0257(6) 0.0185(5) 0.0012(4) 0.0030(4) -0.0008(4)
C4 0.0192(5) 0.0241(6) 0.0168(5) 0.0005(4) 0.0026(4) -0.0014(4)
C5 0.0242(6) 0.0199(5) 0.0225(5) 0.0003(4) 0.0041(4) -0.0003(4)
C6 0.0210(5) 0.0196(5) 0.0190(5) -0.0009(4) 0.0037(4) 0.0014(4)
C7 0.0180(5) 0.0196(5) 0.0138(5) -0.0012(4) 0.0022(4) 0.0007(4)
C8 0.0192(5) 0.0230(5) 0.0171(5) -0.0015(4) 0.0044(4) 0.0013(4)
N1 0.0200(5) 0.0211(5) 0.0171(4) -0.0013(4) 0.0038(4) 0.0009(4)
O1 0.0216(4) 0.0255(5) 0.0255(4) 0.0002(3) 0.0091(3) -0.0023(3)
O2 0.0316(5) 0.0245(5) 0.0405(5) 0.0035(4) 0.0149(4) -0.0020(4)
O3 0.0282(5) 0.0217(4) 0.0362(5) -0.0031(4) 0.0152(4) 0.0005(3)

loop_
_atom_type_symbol
_atom_type_description
_atom_type_scat_dispersion_real
_atom_type_scat_dispersion_imag
_atom_type_scat_source
C C 0.0033 0.0016 'International Tables Vol C Tables 4.2.6.8 and 6.1.1.4'
H H 0.0000 0.0000 'International Tables Vol C Tables 4.2.6.8 and 6.1.1.4'
N N 0.0061 0.0033 'International Tables Vol C Tables 4.2.6.8 and 6.1.1.4'
O O 0.0106 0.0060 'International Tables Vol C Tables 4.2.6.8 and 6.1.1.4'

loop_
_geom_angle_atom_site_label_1
_geom_angle_atom_site_label_2
_geom_angle_atom_site_label_3
_geom_angle
_geom_angle_site_symmetry_1
_geom_angle_site_symmetry_3
_geom_angle_publ_flag
O1 C2 C1 107.03(10) . . ?
O2 C3 O1 124.32(11) . . ?
O2 C3 C4 123.53(12) . . ?
O1 C3 C4 112.16(10) . . ?
C5 C4 C8 119.13(11) . . ?
C5 C4 C3 118.30(11) . . ?
C8 C4 C3 122.57(11) . . ?
C4 C5 C6 120.01(11) . . ?
O3 C6 C5 118.77(10) . . ?
O3 C6 C7 123.06(11) . . ?
C5 C6 C7 118.17(11) . . ?
N1 C7 C6 120.96(10) . . ?
N1 C7 C7 116.87(12) . 5_667 ?
C6 C7 C7 122.17(13) . 5_667 ?
N1 C8 C4 121.31(11) . . ?
C8 N1 C7 120.41(10) . . ?
C3 O1 C2 116.30(10) . . ?

loop_
_geom_bond_atom_site_label_1
_geom_bond_atom_site_label_2
_geom_bond_distance
_geom_bond_site_symmetry_2
_geom_bond_publ_flag
C1 C2 1.5000(19) . ?
C2 O1 1.4539(14) . ?
C3 O2 1.2088(16) . ?
C3 O1 1.3337(15) . ?
C3 C4 1.4895(16) . ?
C4 C5 1.3834(17) . ?
C4 C8 1.3941(17) . ?
C5 C6 1.3853(17) . ?
C6 O3 1.3516(14) . ?
C6 C7 1.4097(16) . ?
C7 N1 1.3541(15) . ?
C7 C7 1.468(2) 5_667 ?
C8 N1 1.3333(15) . ?
